data_4067684
loop_
_publ_author_name
'Schwarz, Andrew D.'
'Chu, Zengyong'
'Mountford, Philip'

_publ_section_title
;
 Sulfonamide-Supported Aluminum Catalysts for the Ring-Opening
 Polymerization ofrac-Lactide
;
_journal_issue 5
_journal_name_full Organometallics
_journal_page_first 1246
_journal_paper_doi 10.1021/om901070g
_journal_volume 29
_journal_year 2010
_chemical_formula_moiety 'C23 H35 Al1 N4 O6 S2, C7 H8'
_chemical_formula_sum 'C30 H43 Al N4 O6 S2'
_chemical_formula_weight 646.81
_chemical_name_systematic
;
Al(N2_Ts_N_OMe)OCH2CH2NH2 . C7H8
;
_space_group_IT_number 14
_symmetry_cell_setting monoclinic
_symmetry_space_group_name_Hall '-P 2ybc'
_symmetry_space_group_name_H-M 'P 1 21/c 1'
_atom_sites_solution_hydrogens geom
_atom_sites_solution_primary direct
_atom_sites_solution_secondary difmap
_cell_angle_alpha 90
_cell_angle_beta 109.7782(6)
_cell_angle_gamma 90
_cell_formula_units_Z 4
_cell_length_a 8.24890(10)
_cell_length_b 40.6884(6)
_cell_length_c 10.2827(2)
_cell_measurement_reflns_used 7066
_cell_measurement_temperature 150
_cell_measurement_theta_max 27
_cell_measurement_theta_min 5
_cell_volume 3247.64(9)
_computing_cell_refinement 'DENZO/SCALEPACK (Otwinowski & Minor, 1997)'
_computing_data_collection 'COLLECT (Nonius, 1997-2001).'
_computing_data_reduction 'DENZO/SCALEPACK (Otwinowski & Minor, 1997)'
_computing_molecular_graphics 'CAMERON (Watkin et al., 1996)'
_computing_publication_material 'CRYSTALS (Betteridge et al., 2003)'
_computing_structure_refinement 'CRYSTALS (Betteridge et al., 2003)'
_computing_structure_solution 'SIR92 (Altomare et al., 1994)'
_diffrn_ambient_temperature 150
_diffrn_measured_fraction_theta_full 0.991
_diffrn_measured_fraction_theta_max 0.991
_diffrn_measurement_device 'Nonius KappaCCD'
_diffrn_measurement_device_type Area
_diffrn_measurement_method \w
_diffrn_radiation_monochromator graphite
_diffrn_radiation_type 'Mo K\a'
_diffrn_radiation_wavelength 0.71073
_diffrn_reflns_av_R_equivalents 0.090
_diffrn_reflns_limit_h_max 10
_diffrn_reflns_limit_h_min -10
_diffrn_reflns_limit_k_max 46
_diffrn_reflns_limit_k_min -52
_diffrn_reflns_limit_l_max 13
_diffrn_reflns_limit_l_min -13
_diffrn_reflns_number 13481
_diffrn_reflns_theta_full 26.936
_diffrn_reflns_theta_max 27.486
_diffrn_reflns_theta_min 5.119
_diffrn_standards_number 0
_exptl_absorpt_coefficient_mu 0.239
_exptl_absorpt_correction_T_max 0.95
_exptl_absorpt_correction_T_min 0.95
_exptl_absorpt_correction_type multi-scan
_exptl_absorpt_process_details 'DENZO/SCALEPACK (Otwinowski & Minor, 1997)'
_exptl_crystal_colour colourless
_exptl_crystal_density_diffrn 1.323
_exptl_crystal_density_method 'not measured'
_exptl_crystal_description block
_exptl_crystal_F_000 1376
_exptl_crystal_size_max 0.20
_exptl_crystal_size_mid 0.20
_exptl_crystal_size_min 0.20
_refine_diff_density_max 0.71
_refine_diff_density_min -0.53
_refine_ls_extinction_method None
_refine_ls_goodness_of_fit_ref 1.1804
_refine_ls_hydrogen_treatment mixed
_refine_ls_matrix_type full
_refine_ls_number_parameters 395
_refine_ls_number_reflns 2980
_refine_ls_number_restraints 30
_refine_ls_R_factor_all 0.1762
_refine_ls_R_factor_gt 0.0740
_refine_ls_shift/su_max 0.000292
_refine_ls_structure_factor_coef F
_refine_ls_weighting_details
;
 Method, part 1, Chebychev polynomial, (Watkin, 1994, Prince, 1982) 
 [weight] = 1.0/[A~0~*T~0~(x)+A~1~*T~1~(x) ... +A~n-1~]*T~n-1~(x)] 
 where A~i~ are the Chebychev coefficients listed below and x= Fcalc/Fmax 
 Method = Robust Weighting (Prince, 1982) 
 W = [weight] * [1-(deltaF/6*sigmaF)^2^]^2^ 
 A~i~ are: 
 0.400 0.182E-01 0.197 -0.177E-01 0.433E-01 
;
_refine_ls_weighting_scheme calc
_refine_ls_wR_factor_all 0.1379
_refine_ls_wR_factor_gt 0.0682
_refine_ls_wR_factor_ref 0.0602
_reflns_limit_h_max 10
_reflns_limit_h_min -10
_reflns_limit_k_max 52
_reflns_limit_k_min 0
_reflns_limit_l_max 13
_reflns_limit_l_min 0
_reflns_number_gt 3579
_reflns_number_total 7376
_reflns_threshold_expression I>2.0\s(I)
_oxford_diffrn_Wilson_B_factor 1.86
_oxford_diffrn_Wilson_scale 41.77
_oxford_refine_ls_r_factor_ref 0.0577
_oxford_refine_ls_scale 0.1557(4)
_oxford_reflns_number_all 7376
_oxford_reflns_threshold_expression_ref I>3.0\s(I)
_cod_data_source_file om901070g_si_001.cif
_cod_data_source_block COMPOUND_30
_cod_depositor_comments
;
The following automatic conversions were performed:

'_symmetry_cell_setting' value 'Monoclinic' changed to 'monoclinic'
according to /home/saulius/struct/CIF-dictionaries/cif_core.dic
dictionary named 'cif_core.dic' version 2.4.1 from 2010-06-29.

Automatic conversion script
Id: cif_fix_values 1715 2011-07-08 13:25:40Z adriana 
;
_cod_original_sg_symbol_H-M 'P 1 21/c 1 '
_cod_original_formula_sum 'C30 H43 Al1 N4 O6 S2'
_cod_database_code 4067684

loop_
_symmetry_equiv_pos_as_xyz
x,y,z
-x,-y,-z
-x,y+1/2,-z+1/2
x,-y+1/2,z+1/2

loop_
_atom_site_label
_atom_site_type_symbol
_atom_site_fract_x
_atom_site_fract_y
_atom_site_fract_z
_atom_site_U_iso_or_equiv
_atom_site_occupancy
_atom_site_adp_type
_atom_site_refinement_flags_posn
_atom_site_refinement_flags_adp
Al1 Al 0.73770(18) 0.34425(4) 0.59886(16) 0.0298 1.0000 Uani . U
S1 S 0.52013(16) 0.40425(3) 0.65227(14) 0.0305 1.0000 Uani . .
S2 S 0.74977(17) 0.35375(3) 0.29313(14) 0.0340 1.0000 Uani . .
N1 N 0.9840(5) 0.35729(10) 0.7258(4) 0.0294 1.0000 Uani . .
N2 N 0.6713(5) 0.37764(10) 0.7024(4) 0.0279 1.0000 Uani . .
N3 N 0.8161(5) 0.36034(11) 0.4555(4) 0.0334 1.0000 Uani . .
N4 N 0.4973(6) 0.33001(13) 0.4897(6) 0.0421 1.0000 Uani . U
O1 O 0.4657(4) 0.41427(9) 0.7662(4) 0.0388 1.0000 Uani . .
O2 O 0.3897(4) 0.39181(9) 0.5305(4) 0.0380 1.0000 Uani . .
O3 O 0.7536(5) 0.38347(9) 0.2179(4) 0.0453 1.0000 Uani . .
O4 O 0.5878(4) 0.33641(10) 0.2559(4) 0.0437 1.0000 Uani . .
O5 O 1.3922(6) 0.31054(14) 0.8419(6) 0.0925 1.0000 Uani . .
O6 O 0.7716(4) 0.30356(9) 0.6599(4) 0.0390 1.0000 Uani . U
C1 C 0.9599(6) 0.36544(13) 0.8588(5) 0.0330 1.0000 Uani . .
C2 C 0.8039(6) 0.38749(13) 0.8340(5) 0.0331 1.0000 Uani . .
C3 C 0.6086(6) 0.43979(13) 0.6019(5) 0.0314 1.0000 Uani . .
C4 C 0.6440(6) 0.46739(13) 0.6847(6) 0.0334 1.0000 Uani . .
C5 C 0.7108(6) 0.49512(14) 0.6426(6) 0.0411 1.0000 Uani . .
C6 C 0.7415(6) 0.49588(13) 0.5180(6) 0.0386 1.0000 Uani . .
C7 C 0.7048(7) 0.46776(14) 0.4376(6) 0.0391 1.0000 Uani . .
C8 C 0.6394(6) 0.43983(13) 0.4769(6) 0.0353 1.0000 Uani . .
C9 C 0.8122(8) 0.52632(14) 0.4717(8) 0.0557 1.0000 Uani . .
C10 C 1.0222(6) 0.38660(13) 0.6552(5) 0.0317 1.0000 Uani . .
C11 C 0.9807(7) 0.37883(14) 0.5040(6) 0.0383 1.0000 Uani . .
C12 C 0.8998(6) 0.32662(13) 0.2595(5) 0.0292 1.0000 Uani . .
C13 C 0.8941(8) 0.29352(14) 0.2858(6) 0.0463 1.0000 Uani . .
C14 C 1.0068(8) 0.27241(15) 0.2524(7) 0.0540 1.0000 Uani . .
C15 C 1.1295(7) 0.28434(15) 0.1982(6) 0.0418 1.0000 Uani . .
C16 C 1.1357(7) 0.31753(15) 0.1782(6) 0.0420 1.0000 Uani . .
C17 C 1.0214(7) 0.33894(14) 0.2074(5) 0.0375 1.0000 Uani . .
C18 C 1.2470(9) 0.26118(18) 0.1572(8) 0.0693 1.0000 Uani . .
C19 C 1.1144(6) 0.33075(13) 0.7439(6) 0.0390 1.0000 Uani . .
C20 C 1.2940(6) 0.33844(12) 0.8379(6) 0.0321 1.0000 Uani . .
C21 C 1.5661(7) 0.31339(17) 0.9288(6) 0.0532 1.0000 Uani . .
C22 C 0.6344(7) 0.28100(14) 0.6061(7) 0.0507 1.0000 Uani . U
C23 C 0.4719(9) 0.29918(18) 0.5346(8) 0.0820 1.0000 Uani . U
C24 C 1.0494(7) 0.44401(13) 1.0915(6) 0.0385 1.0000 Uani . .
C25 C 1.0931(7) 0.45517(13) 0.9801(6) 0.0391 1.0000 Uani . .
C26 C 1.2443(8) 0.44421(15) 0.9614(7) 0.0513 1.0000 Uani . .
C27 C 1.3507(7) 0.42232(16) 1.0520(7) 0.0483 1.0000 Uani . .
C28 C 1.3093(8) 0.41141(15) 1.1638(6) 0.0504 1.0000 Uani . .
C29 C 1.1602(8) 0.42239(14) 1.1823(6) 0.0437 1.0000 Uani . .
C30 C 0.8850(8) 0.45549(17) 1.1103(7) 0.0606 1.0000 Uani . .
H1 H 0.415(8) 0.3470(17) 0.473(7) 0.066(15) 1.0000 Uiso . .
H2 H 0.486(9) 0.3262(17) 0.409(7) 0.066(15) 1.0000 Uiso . .
H11 H 1.0595 0.3765 0.9170 0.0395 1.0000 Uiso R .
H12 H 0.9434 0.3457 0.9022 0.0395 1.0000 Uiso R .
H21 H 0.8357 0.4097 0.8284 0.0398 1.0000 Uiso R .
H22 H 0.7597 0.3851 0.9077 0.0398 1.0000 Uiso R .
H41 H 0.6227 0.4675 0.7699 0.0403 1.0000 Uiso R .
H51 H 0.7363 0.5140 0.7004 0.0454 1.0000 Uiso R .
H71 H 0.7256 0.4677 0.3522 0.0491 1.0000 Uiso R .
H81 H 0.6156 0.4209 0.4196 0.0426 1.0000 Uiso R .
H91 H 0.8246 0.5223 0.3845 0.0681 1.0000 Uiso R .
H92 H 0.7353 0.5442 0.4637 0.0681 1.0000 Uiso R .
H93 H 0.9213 0.5316 0.5376 0.0681 1.0000 Uiso R .
H101 H 1.1408 0.3921 0.6951 0.0383 1.0000 Uiso R .
H102 H 0.9541 0.4046 0.6652 0.0383 1.0000 Uiso R .
H111 H 0.9696 0.3987 0.4531 0.0483 1.0000 Uiso R .
H112 H 1.0702 0.3659 0.4916 0.0483 1.0000 Uiso R .
H131 H 0.8142 0.2853 0.3259 0.0593 1.0000 Uiso R .
H141 H 1.0003 0.2495 0.2670 0.0661 1.0000 Uiso R .
H161 H 1.2201 0.3261 0.1435 0.0525 1.0000 Uiso R .
H171 H 1.0269 0.3619 0.1919 0.0451 1.0000 Uiso R .
H181 H 1.2252 0.2392 0.1780 0.0870 1.0000 Uiso R .
H182 H 1.3634 0.2667 0.2073 0.0870 1.0000 Uiso R .
H183 H 1.2269 0.2631 0.0609 0.0870 1.0000 Uiso R .
H191 H 1.1200 0.3258 0.6552 0.0459 1.0000 Uiso R .
H192 H 1.0754 0.3120 0.7797 0.0459 1.0000 Uiso R .
H201 H 1.3394 0.3565 0.8028 0.0397 1.0000 Uiso R .
H202 H 1.2934 0.3436 0.9279 0.0397 1.0000 Uiso R .
H211 H 1.6251 0.2935 0.9266 0.0606 1.0000 Uiso R .
H212 H 1.6192 0.3309 0.8972 0.0606 1.0000 Uiso R .
H213 H 1.5707 0.3177 1.0207 0.0606 1.0000 Uiso R .
H221 H 0.6216 0.2683 0.6796 0.0619 1.0000 Uiso R .
H222 H 0.6591 0.2669 0.5417 0.0619 1.0000 Uiso R .
H231 H 0.4122 0.3019 0.5984 0.0840 1.0000 Uiso R .
H232 H 0.4034 0.2865 0.4582 0.0840 1.0000 Uiso R .
H251 H 1.0203 0.4703 0.9164 0.0464 1.0000 Uiso R .
H261 H 1.2736 0.4520 0.8852 0.0637 1.0000 Uiso R .
H271 H 1.4523 0.4147 1.0378 0.0584 1.0000 Uiso R .
H281 H 1.3829 0.3965 1.2279 0.0570 1.0000 Uiso R .
H291 H 1.1329 0.4148 1.2598 0.0519 1.0000 Uiso R .
H301 H 0.8743 0.4456 1.1908 0.0775 1.0000 Uiso R .
H302 H 0.8874 0.4787 1.1200 0.0775 1.0000 Uiso R .
H303 H 0.7896 0.4493 1.0319 0.0775 1.0000 Uiso R .

loop_
_atom_site_aniso_label
_atom_site_aniso_U_11
_atom_site_aniso_U_22
_atom_site_aniso_U_33
_atom_site_aniso_U_23
_atom_site_aniso_U_13
_atom_site_aniso_U_12
Al1 0.0234(7) 0.0312(9) 0.0370(9) -0.0072(7) 0.0130(7) -0.0056(7)
S1 0.0249(6) 0.0321(7) 0.0378(7) -0.0013(6) 0.0150(6) -0.0018(6)
S2 0.0295(7) 0.0371(8) 0.0345(8) -0.0030(6) 0.0094(6) 0.0036(6)
N1 0.026(2) 0.026(2) 0.037(2) -0.0069(19) 0.0109(19) -0.0035(18)
N2 0.022(2) 0.031(2) 0.031(2) -0.0035(19) 0.0096(18) -0.0026(17)
N3 0.028(2) 0.046(3) 0.031(2) -0.012(2) 0.0154(19) -0.007(2)
N4 0.029(2) 0.040(3) 0.056(3) -0.018(2) 0.013(2) -0.009(2)
O1 0.037(2) 0.043(2) 0.046(2) -0.0030(18) 0.0275(19) 0.0009(17)
O2 0.0257(19) 0.038(2) 0.048(2) -0.0047(18) 0.0087(17) -0.0054(16)
O3 0.047(2) 0.043(2) 0.047(2) 0.005(2) 0.017(2) 0.0120(19)
O4 0.030(2) 0.055(3) 0.040(2) -0.0092(19) 0.0036(17) -0.0045(18)
O5 0.042(3) 0.100(4) 0.103(4) -0.059(3) -0.017(3) 0.030(3)
O6 0.0328(19) 0.035(2) 0.049(2) -0.0066(17) 0.0144(17) -0.0080(16)
C1 0.031(3) 0.039(3) 0.028(3) -0.004(2) 0.009(2) -0.002(2)
C2 0.030(3) 0.032(3) 0.036(3) -0.005(2) 0.009(2) 0.002(2)
C3 0.024(3) 0.033(3) 0.039(3) -0.002(2) 0.014(2) 0.001(2)
C4 0.030(3) 0.036(3) 0.034(3) 0.000(2) 0.010(2) 0.001(2)
C5 0.026(3) 0.034(3) 0.055(4) -0.004(3) 0.004(3) -0.003(2)
C6 0.024(3) 0.033(3) 0.059(4) 0.011(3) 0.013(3) 0.001(2)
C7 0.036(3) 0.040(3) 0.047(4) 0.007(3) 0.021(3) 0.004(3)
C8 0.029(3) 0.032(3) 0.046(4) 0.004(3) 0.015(3) 0.000(2)
C9 0.039(3) 0.038(4) 0.093(5) 0.018(3) 0.026(3) 0.004(3)
C10 0.023(2) 0.035(3) 0.038(3) -0.008(3) 0.012(2) -0.002(2)
C11 0.030(3) 0.048(4) 0.041(3) -0.010(3) 0.018(3) -0.008(3)
C12 0.024(3) 0.035(3) 0.027(3) -0.005(2) 0.007(2) 0.004(2)
C13 0.046(3) 0.041(4) 0.059(4) 0.005(3) 0.026(3) 0.001(3)
C14 0.059(4) 0.034(4) 0.076(5) -0.002(3) 0.031(4) 0.007(3)
C15 0.048(3) 0.047(4) 0.031(3) -0.003(3) 0.014(3) 0.013(3)
C16 0.043(3) 0.051(4) 0.037(3) 0.004(3) 0.021(3) 0.007(3)
C17 0.046(3) 0.038(3) 0.030(3) 0.000(2) 0.015(3) 0.001(3)
C18 0.075(5) 0.074(5) 0.069(5) -0.001(4) 0.039(4) 0.036(4)
C19 0.029(3) 0.032(3) 0.050(3) -0.010(3) 0.006(3) 0.004(2)
C20 0.028(3) 0.030(3) 0.041(3) 0.000(2) 0.014(2) 0.003(2)
C21 0.031(3) 0.078(5) 0.043(4) -0.008(3) 0.001(3) 0.013(3)
C22 0.047(3) 0.038(3) 0.071(4) -0.010(3) 0.025(3) -0.017(3)
C23 0.064(4) 0.071(4) 0.079(4) 0.026(4) -0.016(3) -0.041(3)
C24 0.050(3) 0.026(3) 0.046(3) -0.014(3) 0.024(3) -0.009(3)
C25 0.045(3) 0.031(3) 0.037(3) 0.003(3) 0.009(3) -0.003(3)
C26 0.055(4) 0.051(4) 0.054(4) 0.002(3) 0.026(3) -0.004(3)
C27 0.031(3) 0.054(4) 0.057(4) -0.008(3) 0.011(3) 0.001(3)
C28 0.054(4) 0.045(4) 0.043(4) -0.004(3) 0.004(3) 0.006(3)
C29 0.068(4) 0.034(3) 0.027(3) -0.005(3) 0.013(3) -0.010(3)
C30 0.063(4) 0.054(4) 0.073(5) -0.006(4) 0.034(4) -0.007(3)

loop_
_atom_type_symbol
_atom_type_scat_dispersion_real
_atom_type_scat_dispersion_imag
_atom_type_scat_Cromer_Mann_a1
_atom_type_scat_Cromer_Mann_b1
_atom_type_scat_Cromer_Mann_a2
_atom_type_scat_Cromer_Mann_b2
_atom_type_scat_Cromer_Mann_a3
_atom_type_scat_Cromer_Mann_b3
_atom_type_scat_Cromer_Mann_a4
_atom_type_scat_Cromer_Mann_b4
_atom_type_scat_Cromer_Mann_c
_atom_type_scat_source
C 0.0033 0.0016 2.3100 20.8439 1.0200 10.2075 1.5886 0.5687 0.8650 51.6512 0.2156 'International Tables Vol C 4.2.6.8 and 6.1.1.4'
H 0.0000 0.0000 0.4930 10.5109 0.3229 26.1257 0.1402 3.1424 0.0408 57.7998 0.0030 'International Tables Vol C 4.2.6.8 and 6.1.1.4'
N 0.0061 0.0033 12.2126 0.0057 3.1322 9.8933 2.0125 28.9975 1.1663 0.5826 -11.5290 'International Tables Vol C 4.2.6.8 and 6.1.1.4'
O 0.0106 0.0060 3.0485 13.2771 2.2868 5.7011 1.5463 0.3239 0.8670 32.9089 0.2508 'International Tables Vol C 4.2.6.8 and 6.1.1.4'
Al 0.0645 0.0514 6.4202 3.0387 1.9002 0.7426 1.5936 31.5472 1.9646 85.0886 1.1151 'International Tables Vol C 4.2.6.8 and 6.1.1.4'
S 0.1246 0.1234 6.9053 1.4679 5.2034 22.2151 1.4379 0.2536 1.5863 56.1720 0.8669 'International Tables Vol C 4.2.6.8 and 6.1.1.4'

loop_
_geom_angle_atom_site_label_1
_geom_angle_atom_site_label_2
_geom_angle_atom_site_label_3
_geom_angle
_geom_angle_publ_flag
N1 Al1 N2 82.68(17) yes
N1 Al1 N3 83.30(17) yes
N2 Al1 N3 114.82(19) yes
N1 Al1 N4 175.4(2) yes
N2 Al1 N4 95.8(2) yes
N3 Al1 N4 101.3(2) yes
N1 Al1 O6 90.71(17) yes
N2 Al1 O6 120.65(19) yes
N3 Al1 O6 122.83(19) yes
N4 Al1 O6 86.3(2) yes
N2 S1 O1 110.6(2) yes
N2 S1 O2 108.3(2) yes
O1 S1 O2 117.3(2) yes
N2 S1 C3 107.0(2) yes
O1 S1 C3 106.1(2) yes
O2 S1 C3 107.0(2) yes
N3 S2 O3 111.0(2) yes
N3 S2 O4 108.6(2) yes
O3 S2 O4 117.0(2) yes
N3 S2 C12 107.0(2) yes
O3 S2 C12 105.9(2) yes
O4 S2 C12 106.7(2) yes
Al1 N1 C1 103.2(3) yes
Al1 N1 C10 102.8(3) yes
C1 N1 C10 112.8(4) yes
Al1 N1 C19 113.8(3) yes
C1 N1 C19 111.3(4) yes
C10 N1 C19 112.2(4) yes
S1 N2 Al1 129.7(2) yes
S1 N2 C2 111.5(3) yes
Al1 N2 C2 116.0(3) yes
S2 N3 Al1 131.6(3) yes
S2 N3 C11 112.9(3) yes
Al1 N3 C11 115.1(3) yes
Al1 N4 C23 108.0(4) yes
Al1 N4 H1 114(4) no
C23 N4 H1 123(4) no
Al1 N4 H2 112(5) no
C23 N4 H2 101(5) no
H1 N4 H2 97(6) no
S1 O2 H1 117.9(19) no
S2 O4 H2 118.3(19) no
C20 O5 C21 114.1(5) yes
Al1 O6 C22 117.4(3) yes
N1 C1 C2 110.4(4) yes
N1 C1 H11 109.2 no
C2 C1 H11 109.3 no
N1 C1 H12 109.2 no
C2 C1 H12 109.2 no
H11 C1 H12 109.5 no
C1 C2 N2 108.4(4) yes
C1 C2 H21 109.7 no
N2 C2 H21 109.7 no
C1 C2 H22 109.8 no
N2 C2 H22 109.8 no
H21 C2 H22 109.5 no
S1 C3 C4 120.3(4) yes
S1 C3 C8 119.5(4) yes
C4 C3 C8 120.2(5) yes
C3 C4 C5 119.5(5) yes
C3 C4 H41 120.4 no
C5 C4 H41 120.1 no
C4 C5 C6 121.5(5) yes
C4 C5 H51 119.3 no
C6 C5 H51 119.3 no
C5 C6 C7 117.5(5) yes
C5 C6 C9 121.3(6) yes
C7 C6 C9 121.2(5) yes
C6 C7 C8 122.4(5) yes
C6 C7 H71 118.8 no
C8 C7 H71 118.8 no
C3 C8 C7 119.0(5) yes
C3 C8 H81 120.5 no
C7 C8 H81 120.5 no
C6 C9 H91 109.3 no
C6 C9 H92 109.7 no
H91 C9 H92 109.5 no
C6 C9 H93 109.4 no
H91 C9 H93 109.5 no
H92 C9 H93 109.5 no
N1 C10 C11 108.9(4) yes
N1 C10 H101 109.5 no
C11 C10 H101 109.6 no
N1 C10 H102 109.6 no
C11 C10 H102 109.7 no
H101 C10 H102 109.5 no
C10 C11 N3 108.4(4) yes
C10 C11 H111 109.6 no
N3 C11 H111 109.8 no
C10 C11 H112 109.8 no
N3 C11 H112 109.7 no
H111 C11 H112 109.5 no
S2 C12 C13 119.8(4) yes
S2 C12 C17 119.6(4) yes
C13 C12 C17 120.6(5) yes
C12 C13 C14 119.0(5) yes
C12 C13 H131 120.4 no
C14 C13 H131 120.6 no
C13 C14 C15 121.2(6) yes
C13 C14 H141 119.3 no
C15 C14 H141 119.4 no
C14 C15 C16 118.1(5) yes
C14 C15 C18 121.0(6) yes
C16 C15 C18 120.9(6) yes
C15 C16 C17 121.5(5) yes
C15 C16 H161 119.3 no
C17 C16 H161 119.2 no
C16 C17 C12 119.4(5) yes
C16 C17 H171 120.3 no
C12 C17 H171 120.3 no
C15 C18 H181 109.6 no
C15 C18 H182 109.1 no
H181 C18 H182 109.5 no
C15 C18 H183 109.7 no
H181 C18 H183 109.5 no
H182 C18 H183 109.5 no
N1 C19 C20 116.2(4) yes
N1 C19 H191 107.6 no
C20 C19 H191 107.7 no
N1 C19 H192 107.8 no
C20 C19 H192 107.9 no
H191 C19 H192 109.5 no
C19 C20 O5 106.7(4) yes
C19 C20 H201 110.2 no
O5 C20 H201 110.1 no
C19 C20 H202 110.1 no
O5 C20 H202 110.3 no
H201 C20 H202 109.5 no
O5 C21 H211 109.4 no
O5 C21 H212 109.4 no
H211 C21 H212 109.5 no
O5 C21 H213 109.5 no
H211 C21 H213 109.5 no
H212 C21 H213 109.5 no
O6 C22 C23 109.7(5) yes
O6 C22 H221 109.3 no
C23 C22 H221 109.8 no
O6 C22 H222 109.5 no
C23 C22 H222 109.0 no
H221 C22 H222 109.5 no
C22 C23 N4 113.8(6) yes
C22 C23 H231 107.9 no
N4 C23 H231 107.3 no
C22 C23 H232 108.8 no
N4 C23 H232 109.4 no
H231 C23 H232 109.5 no
C25 C24 C29 118.0(5) yes
C25 C24 C30 120.1(6) yes
C29 C24 C30 122.0(5) yes
C24 C25 C26 120.2(5) yes
C24 C25 H251 120.0 no
C26 C25 H251 119.9 no
C25 C26 C27 120.7(6) yes
C25 C26 H261 119.7 no
C27 C26 H261 119.7 no
C26 C27 C28 119.6(6) yes
C26 C27 H271 120.2 no
C28 C27 H271 120.2 no
C27 C28 C29 119.6(6) yes
C27 C28 H281 120.3 no
C29 C28 H281 120.1 no
C28 C29 C24 122.0(6) yes
C28 C29 H291 119.0 no
C24 C29 H291 119.0 no
C24 C30 H301 109.5 no
C24 C30 H302 109.5 no
H301 C30 H302 109.5 no
C24 C30 H303 109.4 no
H301 C30 H303 109.5 no
H302 C30 H303 109.5 no
N4 H1 O2 141(5) no
N4 H2 O4 143(7) no

loop_
_geom_bond_atom_site_label_1
_geom_bond_atom_site_label_2
_geom_bond_distance
_geom_bond_publ_flag
Al1 N1 2.078(4) yes
Al1 N2 1.917(4) yes
Al1 N3 1.915(4) yes
Al1 N4 2.006(5) yes
Al1 O6 1.759(4) yes
S1 N2 1.599(4) yes
S1 O1 1.448(4) yes
S1 O2 1.439(4) yes
S1 C3 1.774(5) yes
S2 N3 1.594(4) yes
S2 O3 1.441(4) yes
S2 O4 1.443(4) yes
S2 C12 1.778(5) yes
N1 C1 1.484(6) yes
N1 C10 1.485(6) yes
N1 C19 1.491(6) yes
N2 C2 1.479(6) yes
N3 C11 1.483(6) yes
N4 C23 1.377(8) yes
N4 H1 0.94(7) no
N4 H2 0.81(7) no
O2 H1 1.95(7) no
O4 H2 2.06(7) no
O5 C20 1.387(6) yes
O5 C21 1.415(7) yes
O6 C22 1.417(6) yes
C1 C2 1.518(7) yes
C1 H11 0.950 no
C1 H12 0.950 no
C2 H21 0.950 no
C2 H22 0.950 no
C3 C4 1.379(7) yes
C3 C8 1.392(7) yes
C4 C5 1.388(7) yes
C4 H41 0.950 no
C5 C6 1.388(8) yes
C5 H51 0.950 no
C6 C7 1.384(8) yes
C6 C9 1.513(7) yes
C7 C8 1.376(7) yes
C7 H71 0.950 no
C8 H81 0.950 no
C9 H91 0.950 no
C9 H92 0.950 no
C9 H93 0.950 no
C10 C11 1.508(7) yes
C10 H101 0.950 no
C10 H102 0.950 no
C11 H111 0.950 no
C11 H112 0.950 no
C12 C13 1.377(7) yes
C12 C17 1.381(7) yes
C13 C14 1.391(8) yes
C13 H131 0.950 no
C14 C15 1.397(8) yes
C14 H141 0.950 no
C15 C16 1.370(8) yes
C15 C18 1.510(8) yes
C16 C17 1.390(7) yes
C16 H161 0.950 no
C17 H171 0.950 no
C18 H181 0.950 no
C18 H182 0.950 no
C18 H183 0.950 no
C19 C20 1.503(7) yes
C19 H191 0.950 no
C19 H192 0.950 no
C20 H201 0.950 no
C20 H202 0.950 no
C21 H211 0.950 no
C21 H212 0.950 no
C21 H213 0.950 no
C22 C23 1.489(9) yes
C22 H221 0.950 no
C22 H222 0.950 no
C23 H231 0.950 no
C23 H232 0.950 no
C24 C25 1.389(8) yes
C24 C29 1.380(8) yes
C24 C30 1.507(8) yes
C25 C26 1.397(8) yes
C25 H251 0.950 no
C26 C27 1.370(9) yes
C26 H261 0.950 no
C27 C28 1.379(9) yes
C27 H271 0.950 no
C28 C29 1.381(8) yes
C28 H281 0.950 no
C29 H291 0.950 no
C30 H301 0.950 no
C30 H302 0.950 no
C30 H303 0.950 no
